data_4134442
loop_
_publ_author_name
'Sheng, Xinru'
'Li, Errui'
'Zhou, Yujuan'
'Zhao, Run'
'Zhu, Weijie'
'Huang, Feihe'

_publ_section_title
;
 Separation of 2-Chloropyridine/3-Chloropyridine by Nonporous Adaptive
 Crystals of Pillararenes with Different Substituents and Cavity Sizes.
;
_journal_issue 13
_journal_name_full 'Journal of the American Chemical Society'
_journal_page_first 6360
_journal_page_last 6364
_journal_paper_doi 10.1021/jacs.0c01274
_journal_volume 142
_journal_year 2020
_chemical_formula_moiety 'C66 H84 O12, C5 H4 Cl N'
_chemical_formula_sum 'C71 H88 Cl N O12'
_chemical_formula_weight 1182.87
_space_group_crystal_system monoclinic
_space_group_IT_number 15
_space_group_name_Hall '-C 2yc'
_space_group_name_H-M_alt 'C 1 2/c 1'
_atom_sites_solution_hydrogens geom
_atom_sites_solution_primary dual
_audit_creation_date 2019-10-14
_audit_creation_method
;
Olex2 1.2
(compiled 2018.05.29 svn.r3508 for OlexSys, GUI svn.r5506)
;
_cell_angle_alpha 90
_cell_angle_beta 119.0890(10)
_cell_angle_gamma 90
_cell_formula_units_Z 4
_cell_length_a 26.7980(9)
_cell_length_b 12.5063(4)
_cell_length_c 25.5113(9)
_cell_measurement_reflns_used 9851
_cell_measurement_temperature 170(2)
_cell_measurement_theta_max 54.94
_cell_measurement_theta_min 3.42
_cell_volume 7471.5(4)
_computing_cell_refinement 'SAINT v8.37A (Bruker, 2015)'
_computing_data_reduction 'SAINT v8.37A (Bruker, 2015)'
_computing_molecular_graphics 'Olex2 (Dolomanov et al., 2009)'
_computing_publication_material 'Olex2 (Dolomanov et al., 2009)'
_computing_structure_refinement 'ShelXL (Sheldrick, 2015)'
_computing_structure_solution 'ShelXT (Sheldrick, 2015)'
_diffrn_ambient_temperature 170.0
_diffrn_measured_fraction_theta_full 0.978
_diffrn_measured_fraction_theta_max 0.979
_diffrn_measurement_device_type 'Bruker D8 Venture'
_diffrn_measurement_method '\f and \w scans'
_diffrn_radiation_type GaK\a
_diffrn_radiation_wavelength 1.34139
_diffrn_reflns_av_R_equivalents 0.0387
_diffrn_reflns_av_unetI/netI 0.0274
_diffrn_reflns_Laue_measured_fraction_full 0.978
_diffrn_reflns_Laue_measured_fraction_max 0.979
_diffrn_reflns_limit_h_max 32
_diffrn_reflns_limit_h_min -32
_diffrn_reflns_limit_k_max 15
_diffrn_reflns_limit_k_min -15
_diffrn_reflns_limit_l_max 31
_diffrn_reflns_limit_l_min -31
_diffrn_reflns_number 38093
_diffrn_reflns_point_group_measured_fraction_full 0.978
_diffrn_reflns_point_group_measured_fraction_max 0.979
_diffrn_reflns_theta_full 53.594
_diffrn_reflns_theta_max 54.951
_diffrn_reflns_theta_min 3.284
_diffrn_standards_number 0
_exptl_absorpt_coefficient_mu 0.572
_exptl_absorpt_correction_T_max 0.7508
_exptl_absorpt_correction_T_min 0.5693
_exptl_absorpt_correction_type multi-scan
_exptl_absorpt_process_details
;
SADABS-2016/2 (Bruker,2016/2) was used for absorption correction.
wR2(int) was 0.1148 before and 0.0604 after correction.
The Ratio of minimum to maximum transmission is 0.7583.
The \l/2 correction factor is Not present.
;
_exptl_crystal_colour colourless
_exptl_crystal_density_diffrn 1.052
_exptl_crystal_description block
_exptl_crystal_F_000 2536
_exptl_crystal_size_max 0.15
_exptl_crystal_size_mid 0.08
_exptl_crystal_size_min 0.06
_refine_diff_density_max 1.468
_refine_diff_density_min -0.376
_refine_diff_density_rms 0.130
_refine_ls_extinction_method none
_refine_ls_goodness_of_fit_ref 0.983
_refine_ls_hydrogen_treatment constr
_refine_ls_matrix_type full
_refine_ls_number_parameters 460
_refine_ls_number_reflns 6969
_refine_ls_number_restraints 180
_refine_ls_restrained_S_all 0.985
_refine_ls_R_factor_all 0.1250
_refine_ls_R_factor_gt 0.1166
_refine_ls_shift/su_max 0.001
_refine_ls_shift/su_mean 0.000
_refine_ls_structure_factor_coef Fsqd
_refine_ls_weighting_details 'w=1/[\s^2^(Fo^2^)+(0.1000P)^2^+50.0000P] where P=(Fo^2^+2Fc^2^)/3'
_refine_ls_weighting_scheme calc
_refine_ls_wR_factor_gt 0.2949
_refine_ls_wR_factor_ref 0.2995
_reflns_Friedel_coverage 0.000
_reflns_number_gt 5979
_reflns_number_total 6969
_reflns_threshold_expression 'I > 2\s(I)'
_cod_data_source_file ja0c01274_si_005.cif
_cod_data_source_block 191014sxr_0m
_cod_depositor_comments 'Adding full bibliography for 4134442--4134445.cif.'
_cod_database_code 4134442
_shelx_shelxl_version_number 2016/6
_shelx_space_group_comment
;
The symmetry employed for this shelxl refinement is uniquely defined
by the following loop, which should always be used as a source of
symmetry information in preference to the above space-group names.
They are only intended as comments.
;
_shelx_estimated_absorpt_t_max 0.966
_shelx_estimated_absorpt_t_min 0.919
_olex2_refinement_description
;
1. Fixed Uiso
 At 1.2 times of:
  All C(H) groups, All C(H,H) groups
 At 1.5 times of:
  All C(H,H,H) groups
2. Restrained distances
 Cl1-C5AA
 1.7 with sigma of 0.02
 Cl2-C0AA
 1.7 with sigma of 0.02
 C6AA-Cl1 \\sim Cl1-C1AA
 with sigma of 0.02
 C8AA-Cl2 \\sim Cl2-C4AA
 with sigma of 0.02
3. Restrained planarity
 Cl1, C5AA, C6AA, N1, C9AA, C1AA, C7AA
 with sigma of 0.1
 Cl2, C0AA, C4AA, N2, C2AA, C8AA, C3AA
 with sigma of 0.1
4. Uiso/Uaniso restraints and constraints
Cl1 \\sim C5AA \\sim C1AA \\sim C6AA \\sim C9AA \\sim N1 \\sim C7AA: within 2A
with sigma of 0.01 and sigma for terminal atoms of 0.02
Cl2 \\sim C0AA \\sim C8AA \\sim C4AA \\sim C3AA \\sim N2 \\sim C2AA: within 2A
with sigma of 0.01 and sigma for terminal atoms of 0.02
Uanis(Cl1) \\sim Ueq, Uanis(C5AA) \\sim Ueq, Uanis(C1AA) \\sim Ueq, Uanis(C6AA)
\\sim Ueq, Uanis(C9AA) \\sim Ueq, Uanis(N1) \\sim Ueq, Uanis(C7AA) \\sim Ueq:
with sigma of 0.01 and sigma for terminal atoms of 0.02
Uanis(Cl2) \\sim Ueq, Uanis(C0AA) \\sim Ueq, Uanis(C8AA) \\sim Ueq, Uanis(C4AA)
\\sim Ueq, Uanis(C3AA) \\sim Ueq, Uanis(N2) \\sim Ueq, Uanis(C2AA) \\sim Ueq:
with sigma of 0.01 and sigma for terminal atoms of 0.02
5. Others
 Fixed Sof: Cl1(0.25) Cl2(0.25) C1AA(0.25) H1AA(0.25) C9AA(0.25) H9AA(0.25)
 C7AA(0.25) H7AA(0.25) N1(0.25) C6AA(0.25) H6AA(0.25) C5AA(0.25) C0AA(0.25)
 C8AA(0.25) H8AA(0.25) C3AA(0.25) H3AA(0.25) C2AA(0.25) H2AA(0.25) N2(0.25)
 C4AA(0.25) H4AA(0.25)
6.a Secondary CH2 refined with riding coordinates:
 C14(H14A,H14B), C21(H21A,H21B), C7(H7A,H7B), C22(H22A,H22B), C26(H26A,H26B),
 C32(H32A,H32B), C28(H28A,H28B), C30(H30A,H30B), C24(H24A,H24B)
6.b Aromatic/amide H refined with riding coordinates:
 C6(H6), C12(H12), C16(H16), C9(H9), C3(H3), C19(H19), C1AA(H1AA), C9AA(H9AA),
 C7AA(H7AA), C6AA(H6AA), C8AA(H8AA), C3AA(H3AA), C2AA(H2AA), C4AA(H4AA)
6.c Fitted hexagon refined as free rotating group:
 C1AA(C9AA,C7AA,N1,C6AA,C5AA), C0AA(C8AA,C3AA,C2AA,N2,C4AA)
6.d Idealised Me refined as rotating group:
 C23(H23A,H23B,H23C), C27(H27A,H27B,H27C), C29(H29A,H29B,H29C), C31(H31A,H31B,
 H31C), C25(H25A,H25B,H25C), C33(H33A,H33B,H33C)
;
_olex2_submission_special_instructions 'No special instructions were received'

loop_
_space_group_symop_operation_xyz
'x, y, z'
'-x, y, -z+1/2'
'x+1/2, y+1/2, z'
'-x+1/2, y+1/2, -z+1/2'
'-x, -y, -z'
'x, -y, z-1/2'
'-x+1/2, -y+1/2, -z'
'x+1/2, -y+1/2, z-1/2'

loop_
_atom_site_label
_atom_site_type_symbol
_atom_site_fract_x
_atom_site_fract_y
_atom_site_fract_z
_atom_site_U_iso_or_equiv
_atom_site_adp_type
_atom_site_occupancy
_atom_site_site_symmetry_order
_atom_site_calc_flag
_atom_site_refinement_flags_posn
_atom_site_refinement_flags_adp
_atom_site_refinement_flags_occupancy
_atom_site_disorder_assembly
_atom_site_disorder_group
O1 O 0.44457(10) 0.46375(19) 0.04203(12) 0.0396(6) Uani 1 1 d . . . . .
O6 O 0.64222(12) 0.8391(2) 0.46349(13) 0.0459(7) Uani 1 1 d . . . . .
O3 O 0.66052(12) 0.4597(2) 0.19114(12) 0.0463(7) Uani 1 1 d . . . . .
O4 O 0.71946(13) 0.8417(2) 0.31536(13) 0.0506(7) Uani 1 1 d . . . . .
O2 O 0.57033(12) 0.8363(2) 0.09175(15) 0.0557(8) Uani 1 1 d . . . . .
O5 O 0.72468(14) 0.4663(2) 0.41725(15) 0.0577(8) Uani 1 1 d . . . . .
C13 C 0.67714(15) 0.5533(3) 0.22377(16) 0.0358(8) Uani 1 1 d . . . . .
C6 C 0.53634(15) 0.5546(3) 0.08246(15) 0.0351(8) Uani 1 1 d . . . . .
H6 H 0.556243 0.488518 0.094398 0.042 Uiso 1 1 calc R . . . .
C5 C 0.56705(15) 0.6486(3) 0.09405(15) 0.0361(8) Uani 1 1 d . . . . .
C1 C 0.47714(15) 0.5546(3) 0.05382(15) 0.0348(7) Uani 1 1 d . . . . .
C17 C 0.66360(15) 0.7470(3) 0.45183(16) 0.0369(8) Uani 1 1 d . . . . .
C11 C 0.72222(14) 0.6535(3) 0.31643(16) 0.0365(8) Uani 1 1 d . . . . .
C12 C 0.70747(15) 0.5570(3) 0.28560(17) 0.0378(8) Uani 1 1 d . . . . .
H12 H 0.718539 0.491963 0.307603 0.045 Uiso 1 1 calc R . . . .
C16 C 0.69725(15) 0.7474(3) 0.42422(16) 0.0386(8) Uani 1 1 d . . . . .
H16 H 0.706434 0.813589 0.412710 0.046 Uiso 1 1 calc R . . . .
C15 C 0.71776(15) 0.6530(3) 0.41311(16) 0.0384(8) Uani 1 1 d . . . . .
C18 C 0.65069(14) 0.6514(3) 0.47057(16) 0.0363(8) Uani 1 1 d . . . . .
C14 C 0.75540(15) 0.6556(3) 0.38388(17) 0.0415(9) Uani 1 1 d . . . . .
H14A H 0.779090 0.721115 0.396891 0.050 Uiso 1 1 calc R . . . .
H14B H 0.781498 0.593333 0.398054 0.050 Uiso 1 1 calc R . . . .
C21 C 0.61762(15) 0.6511(3) 0.50468(16) 0.0389(8) Uani 1 1 d . . . . .
H21A H 0.628871 0.714963 0.530908 0.047 Uiso 1 1 calc R . . . .
H21B H 0.629081 0.587323 0.530960 0.047 Uiso 1 1 calc R . . . .
C9 C 0.67642(15) 0.7442(3) 0.22090(17) 0.0382(8) Uani 1 1 d . . . . .
H9 H 0.666389 0.809191 0.198825 0.046 Uiso 1 1 calc R . . . .
C2 C 0.44677(15) 0.6508(3) 0.03363(16) 0.0353(8) Uani 1 1 d . . . . .
C8 C 0.66215(14) 0.6473(3) 0.19027(16) 0.0351(8) Uani 1 1 d . . . . .
C7 C 0.63154(15) 0.6456(3) 0.12251(17) 0.0396(8) Uani 1 1 d . . . . .
H7A H 0.642724 0.580127 0.109011 0.048 Uiso 1 1 calc R . . . .
H7B H 0.644283 0.707844 0.108066 0.048 Uiso 1 1 calc R . . . .
C4 C 0.53713(16) 0.7449(3) 0.07716(17) 0.0388(8) Uani 1 1 d . . . . .
C10 C 0.70487(15) 0.7476(3) 0.28274(17) 0.0386(8) Uani 1 1 d . . . . .
C3 C 0.47796(16) 0.7455(3) 0.04661(17) 0.0400(8) Uani 1 1 d . . . . .
H3 H 0.458267 0.811728 0.034264 0.048 Uiso 1 1 calc R . . . .
C20 C 0.70373(16) 0.5574(3) 0.43042(18) 0.0418(9) Uani 1 1 d . . . . .
C22 C 0.47481(17) 0.3652(3) 0.06206(19) 0.0440(9) Uani 1 1 d . . . . .
H22A H 0.501009 0.367662 0.105867 0.053 Uiso 1 1 calc R . . . .
H22B H 0.497674 0.352004 0.041738 0.053 Uiso 1 1 calc R . . . .
C19 C 0.67123(16) 0.5567(3) 0.45934(17) 0.0410(8) Uani 1 1 d . . . . .
H19 H 0.662863 0.490589 0.471682 0.049 Uiso 1 1 calc R . . . .
C26 C 0.66928(19) 0.3618(3) 0.2231(2) 0.0484(10) Uani 1 1 d . . . . .
H26A H 0.650580 0.364744 0.248323 0.058 Uiso 1 1 calc R . . . .
H26B H 0.710613 0.349085 0.249452 0.058 Uiso 1 1 calc R . . . .
C32 C 0.6539(2) 0.9368(3) 0.4428(2) 0.0524(10) Uani 1 1 d . . . . .
H32A H 0.637660 0.934821 0.398649 0.063 Uiso 1 1 calc R . . . .
H32B H 0.695594 0.948251 0.461357 0.063 Uiso 1 1 calc R . . . .
C28 C 0.6985(2) 0.9395(3) 0.2835(2) 0.0524(10) Uani 1 1 d . . . . .
H28A H 0.656335 0.937435 0.259235 0.063 Uiso 1 1 calc R . . . .
H28B H 0.714567 0.951855 0.256343 0.063 Uiso 1 1 calc R . . . .
C23 C 0.4317(2) 0.2779(3) 0.0473(2) 0.0593(12) Uani 1 1 d . . . . .
H23A H 0.406473 0.275237 0.003761 0.089 Uiso 1 1 calc GR . . . .
H23B H 0.409081 0.292056 0.067233 0.089 Uiso 1 1 calc GR . . . .
H23C H 0.451464 0.209190 0.061105 0.089 Uiso 1 1 calc GR . . . .
C27 C 0.6437(2) 0.2737(3) 0.1774(2) 0.0613(12) Uani 1 1 d . . . . .
H27A H 0.602360 0.284447 0.153481 0.092 Uiso 1 1 calc GR . . . .
H27B H 0.651315 0.204564 0.198031 0.092 Uiso 1 1 calc GR . . . .
H27C H 0.660754 0.274609 0.151074 0.092 Uiso 1 1 calc GR . . . .
C29 C 0.7169(2) 1.0273(4) 0.3299(2) 0.0661(13) Uani 1 1 d . . . . .
H29A H 0.704962 1.096709 0.309746 0.099 Uiso 1 1 calc GR . . . .
H29B H 0.758542 1.026077 0.354918 0.099 Uiso 1 1 calc GR . . . .
H29C H 0.699129 1.016075 0.355182 0.099 Uiso 1 1 calc GR . . . .
C30 C 0.7118(3) 0.3665(4) 0.4324(3) 0.0699(14) Uani 1 1 d . . . . .
H30A H 0.669913 0.355786 0.412220 0.084 Uiso 1 1 calc R . . . .
H30B H 0.727008 0.361455 0.476253 0.084 Uiso 1 1 calc R . . . .
C31 C 0.7393(3) 0.2828(4) 0.4117(3) 0.089(2) Uani 1 1 d . . . . .
H31A H 0.720342 0.282225 0.367745 0.133 Uiso 1 1 calc GR . . . .
H31B H 0.735650 0.212338 0.426197 0.133 Uiso 1 1 calc GR . . . .
H31C H 0.779875 0.299907 0.427705 0.133 Uiso 1 1 calc GR . . . .
C25 C 0.5894(3) 1.0197(4) 0.0975(3) 0.0877(19) Uani 1 1 d . . . . .
H25A H 0.618026 1.002204 0.085479 0.132 Uiso 1 1 calc GR . . . .
H25B H 0.607637 1.023054 0.141326 0.132 Uiso 1 1 calc GR . . . .
H25C H 0.572038 1.089028 0.080470 0.132 Uiso 1 1 calc GR . . . .
C33 C 0.6271(3) 1.0244(4) 0.4600(3) 0.0823(18) Uani 1 1 d . . . . .
H33A H 0.632910 1.092685 0.444857 0.123 Uiso 1 1 calc GR . . . .
H33B H 0.644687 1.027622 0.503795 0.123 Uiso 1 1 calc GR . . . .
H33C H 0.586097 1.010669 0.442673 0.123 Uiso 1 1 calc GR . . . .
C24 C 0.5437(3) 0.9345(4) 0.0746(3) 0.0848(19) Uani 1 1 d . . . . .
H24A H 0.517911 0.945131 0.091725 0.102 Uiso 1 1 calc R . . . .
H24B H 0.520764 0.938406 0.030362 0.102 Uiso 1 1 calc R . . . .
Cl1 Cl 0.5853(3) 0.2566(10) 0.3016(4) 0.147(4) Uani 0.25 1 d D U P A -1
Cl2 Cl 0.5418(5) 1.0618(12) 0.2034(6) 0.187(5) Uani 0.25 1 d D U P B -1
C1AA C 0.4792(7) 0.3288(17) 0.2247(10) 0.165(8) Uani 0.25 1 d D U P A -1
H1AA H 0.466536 0.259423 0.227854 0.198 Uiso 0.25 1 calc R . P A -1
C9AA C 0.4401(8) 0.405(2) 0.1880(12) 0.172(8) Uani 0.25 1 d G U P A -1
H9AA H 0.400617 0.387741 0.165998 0.207 Uiso 0.25 1 calc R . P A -1
C7AA C 0.4586(12) 0.5066(19) 0.1833(10) 0.171(8) Uani 0.25 1 d G U P A -1
H7AA H 0.431864 0.558742 0.158224 0.205 Uiso 0.25 1 calc R . P A -1
N1 N 0.5163(13) 0.5320(14) 0.2155(12) 0.164(7) Uani 0.25 1 d G U P A -1
C6AA C 0.5555(10) 0.4558(14) 0.2522(10) 0.174(8) Uani 0.25 1 d DG U P A -1
H6AA H 0.594952 0.473110 0.274161 0.209 Uiso 0.25 1 calc R . P A -1
C5AA C 0.5369(7) 0.3542(13) 0.2568(7) 0.175(7) Uani 0.25 1 d DG U P A -1
C0AA C 0.5354(7) 0.9584(15) 0.2436(8) 0.208(9) Uani 0.25 1 d D U P B -1
C8AA C 0.5078(12) 0.974(2) 0.2771(12) 0.199(9) Uani 0.25 1 d DG U P B -1
H8AA H 0.491979 1.041862 0.277271 0.239 Uiso 0.25 1 calc R . P B -1
C3AA C 0.5034(15) 0.890(3) 0.3104(14) 0.198(9) Uani 0.25 1 d G U P B -1
H3AA H 0.484508 0.900868 0.333362 0.238 Uiso 0.25 1 calc R . P B -1
C2AA C 0.5265(14) 0.791(2) 0.3102(13) 0.198(9) Uani 0.25 1 d G U P B -1
H2AA H 0.523510 0.733639 0.333012 0.238 Uiso 0.25 1 calc R . P B -1
N2 N 0.5541(15) 0.7753(16) 0.2767(15) 0.205(9) Uani 0.25 1 d G U P B -1
C4AA C 0.5586(13) 0.8590(16) 0.2434(13) 0.205(9) Uani 0.25 1 d DG U P B -1
H4AA H 0.577456 0.848396 0.220480 0.246 Uiso 0.25 1 calc R . P B -1

loop_
_atom_site_aniso_label
_atom_site_aniso_U_11
_atom_site_aniso_U_22
_atom_site_aniso_U_33
_atom_site_aniso_U_23
_atom_site_aniso_U_13
_atom_site_aniso_U_12
O1 0.0351(13) 0.0303(13) 0.0512(15) -0.0003(11) 0.0193(12) -0.0055(10)
O6 0.0526(16) 0.0328(14) 0.0626(17) -0.0012(12) 0.0359(14) 0.0043(11)
O3 0.0569(17) 0.0308(13) 0.0452(15) -0.0080(11) 0.0202(13) -0.0007(12)
O4 0.0623(18) 0.0341(14) 0.0468(16) -0.0115(12) 0.0199(14) -0.0103(12)
O2 0.0463(16) 0.0326(14) 0.082(2) -0.0061(13) 0.0267(15) -0.0108(12)
O5 0.0668(19) 0.0372(15) 0.086(2) -0.0018(14) 0.0507(18) 0.0083(14)
C13 0.0332(17) 0.0317(17) 0.0433(19) -0.0070(14) 0.0193(15) -0.0021(14)
C6 0.0354(18) 0.0324(18) 0.0349(17) -0.0001(14) 0.0152(15) -0.0003(14)
C5 0.0325(17) 0.0391(19) 0.0344(18) -0.0050(14) 0.0145(15) -0.0049(14)
C1 0.0361(18) 0.0321(18) 0.0359(18) -0.0014(14) 0.0172(15) -0.0045(14)
C17 0.0329(18) 0.0351(18) 0.0380(18) -0.0041(14) 0.0136(15) 0.0027(14)
C11 0.0295(17) 0.0386(19) 0.0426(19) -0.0052(15) 0.0185(15) -0.0015(14)
C12 0.0361(18) 0.0337(18) 0.045(2) -0.0001(15) 0.0208(16) 0.0016(14)
C16 0.0348(18) 0.0386(19) 0.0389(19) -0.0013(15) 0.0151(15) -0.0012(15)
C15 0.0318(17) 0.041(2) 0.0378(19) -0.0046(15) 0.0134(15) 0.0007(15)
C18 0.0292(17) 0.0400(19) 0.0348(18) -0.0023(15) 0.0118(14) 0.0007(14)
C14 0.0323(18) 0.047(2) 0.044(2) -0.0043(16) 0.0176(16) -0.0003(16)
C21 0.0360(18) 0.041(2) 0.0363(18) -0.0014(15) 0.0153(15) 0.0005(15)
C9 0.0346(18) 0.0338(18) 0.043(2) -0.0029(15) 0.0159(16) -0.0055(14)
C2 0.0353(18) 0.0346(18) 0.0359(18) 0.0001(14) 0.0173(15) -0.0009(14)
C8 0.0277(16) 0.0355(18) 0.0420(19) -0.0044(15) 0.0169(15) -0.0025(13)
C7 0.0331(18) 0.041(2) 0.041(2) -0.0052(16) 0.0157(16) -0.0040(15)
C4 0.0385(19) 0.0315(18) 0.043(2) -0.0053(15) 0.0176(16) -0.0076(14)
C10 0.0363(18) 0.0335(18) 0.044(2) -0.0086(15) 0.0181(16) -0.0084(14)
C3 0.042(2) 0.0311(18) 0.045(2) 0.0010(15) 0.0199(17) 0.0002(15)
C20 0.0391(19) 0.038(2) 0.048(2) -0.0036(16) 0.0211(17) 0.0043(15)
C22 0.047(2) 0.0312(19) 0.054(2) 0.0040(16) 0.0250(19) -0.0017(16)
C19 0.0403(19) 0.0353(19) 0.045(2) -0.0002(15) 0.0185(17) 0.0006(15)
C26 0.057(2) 0.034(2) 0.056(2) -0.0042(17) 0.029(2) -0.0052(17)
C32 0.057(2) 0.037(2) 0.067(3) 0.0038(19) 0.033(2) 0.0065(18)
C28 0.060(3) 0.034(2) 0.065(3) -0.0078(18) 0.031(2) -0.0039(18)
C23 0.065(3) 0.034(2) 0.085(3) 0.004(2) 0.042(3) -0.010(2)
C27 0.068(3) 0.035(2) 0.074(3) -0.011(2) 0.030(3) -0.006(2)
C29 0.086(4) 0.041(2) 0.081(3) -0.018(2) 0.049(3) -0.013(2)
C30 0.097(4) 0.040(2) 0.089(4) -0.004(2) 0.058(3) 0.005(2)
C31 0.146(6) 0.040(3) 0.104(5) -0.003(3) 0.079(5) 0.020(3)
C25 0.087(4) 0.041(3) 0.104(5) -0.003(3) 0.022(3) -0.023(3)
C33 0.091(4) 0.039(3) 0.144(6) 0.004(3) 0.079(4) 0.009(3)
C24 0.074(4) 0.032(2) 0.114(5) 0.000(3) 0.019(3) -0.009(2)
Cl1 0.083(4) 0.254(10) 0.099(5) 0.033(6) 0.041(4) -0.031(6)
Cl2 0.159(8) 0.267(11) 0.204(9) 0.061(8) 0.142(7) 0.057(8)
C1AA 0.165(9) 0.177(9) 0.161(9) -0.004(7) 0.087(6) 0.000(7)
C9AA 0.176(9) 0.177(10) 0.164(9) -0.004(7) 0.083(7) 0.003(7)
C7AA 0.177(9) 0.180(10) 0.163(9) -0.005(7) 0.089(7) 0.000(7)
N1 0.175(9) 0.182(9) 0.158(9) -0.008(7) 0.098(7) -0.003(7)
C6AA 0.173(9) 0.185(9) 0.174(9) -0.008(7) 0.091(7) 0.001(7)
C5AA 0.168(9) 0.187(9) 0.170(9) -0.002(6) 0.082(6) -0.002(6)
C0AA 0.201(10) 0.213(10) 0.209(10) 0.008(7) 0.099(7) 0.003(7)
C8AA 0.196(10) 0.204(10) 0.199(10) 0.002(7) 0.098(7) 0.001(7)
C3AA 0.199(11) 0.203(11) 0.193(11) 0.004(7) 0.095(7) -0.004(7)
C2AA 0.198(11) 0.203(11) 0.192(11) 0.002(7) 0.093(7) -0.003(7)
N2 0.200(10) 0.206(11) 0.201(10) -0.003(7) 0.091(7) -0.002(7)
C4AA 0.199(10) 0.209(11) 0.209(10) 0.000(7) 0.099(7) 0.001(7)

loop_
_atom_type_symbol
_atom_type_description
_atom_type_scat_dispersion_real
_atom_type_scat_dispersion_imag
_atom_type_scat_source
C C 0.0148 0.0070 'International Tables Vol C Tables 4.2.6.8 and 6.1.1.4'
H H 0.0000 0.0000 'International Tables Vol C Tables 4.2.6.8 and 6.1.1.4'
Cl Cl 0.3294 0.5404 'International Tables Vol C Tables 4.2.6.8 and 6.1.1.4'
N N 0.0253 0.0136 'International Tables Vol C Tables 4.2.6.8 and 6.1.1.4'
O O 0.0412 0.0250 'International Tables Vol C Tables 4.2.6.8 and 6.1.1.4'

loop_
_geom_angle_atom_site_label_1
_geom_angle_atom_site_label_2
_geom_angle_atom_site_label_3
_geom_angle
_geom_angle_site_symmetry_1
_geom_angle_site_symmetry_3
_geom_angle_publ_flag
C1 O1 C22 116.5(3) . . ?
C17 O6 C32 116.5(3) . . ?
C13 O3 C26 117.9(3) . . ?
C10 O4 C28 118.0(3) . . ?
C24 O2 C4 119.0(3) . . ?
C20 O5 C30 119.0(3) . . ?
O3 C13 C12 123.8(3) . . ?
O3 C13 C8 115.7(3) . . ?
C12 C13 C8 120.5(3) . . ?
C5 C6 H6 119.2 . . ?
C5 C6 C1 121.5(3) . . ?
C1 C6 H6 119.2 . . ?
C6 C5 C7 120.2(3) . . ?
C6 C5 C4 118.4(3) . . ?
C4 C5 C7 121.4(3) . . ?
O1 C1 C6 123.9(3) . . ?
O1 C1 C2 115.8(3) . . ?
C6 C1 C2 120.3(3) . . ?
O6 C17 C16 123.1(3) . . ?
O6 C17 C18 116.3(3) . . ?
C16 C17 C18 120.6(3) . . ?
C12 C11 C14 120.7(3) . . ?
C12 C11 C10 117.8(3) . . ?
C10 C11 C14 121.6(3) . . ?
C13 C12 C11 121.6(3) . . ?
C13 C12 H12 119.2 . . ?
C11 C12 H12 119.2 . . ?
C17 C16 H16 119.3 . . ?
C17 C16 C15 121.3(3) . . ?
C15 C16 H16 119.3 . . ?
C16 C15 C14 120.4(3) . . ?
C20 C15 C16 118.2(3) . . ?
C20 C15 C14 121.5(3) . . ?
C17 C18 C21 120.8(3) . . ?
C17 C18 C19 118.0(3) . . ?
C19 C18 C21 121.1(3) . . ?
C11 C14 C15 113.4(3) . . ?
C11 C14 H14A 108.9 . . ?
C11 C14 H14B 108.9 . . ?
C15 C14 H14A 108.9 . . ?
C15 C14 H14B 108.9 . . ?
H14A C14 H14B 107.7 . . ?
C18 C21 H21A 108.4 . . ?
C18 C21 H21B 108.4 . . ?
C18 C21 C2 115.5(3) . 2_655 ?
H21A C21 H21B 107.5 . . ?
C2 C21 H21A 108.4 2_655 . ?
C2 C21 H21B 108.4 2_655 . ?
C8 C9 H9 119.4 . . ?
C10 C9 H9 119.4 . . ?
C10 C9 C8 121.2(3) . . ?
C1 C2 C21 121.0(3) . 2_655 ?
C3 C2 C1 117.9(3) . . ?
C3 C2 C21 121.0(3) . 2_655 ?
C13 C8 C7 121.7(3) . . ?
C9 C8 C13 118.2(3) . . ?
C9 C8 C7 120.2(3) . . ?
C5 C7 H7A 108.8 . . ?
C5 C7 H7B 108.8 . . ?
C8 C7 C5 114.0(3) . . ?
C8 C7 H7A 108.8 . . ?
C8 C7 H7B 108.8 . . ?
H7A C7 H7B 107.7 . . ?
O2 C4 C5 115.6(3) . . ?
O2 C4 C3 123.9(3) . . ?
C3 C4 C5 120.5(3) . . ?
O4 C10 C11 115.7(3) . . ?
C9 C10 O4 123.5(3) . . ?
C9 C10 C11 120.7(3) . . ?
C2 C3 H3 119.3 . . ?
C4 C3 C2 121.3(3) . . ?
C4 C3 H3 119.3 . . ?
O5 C20 C15 115.3(3) . . ?
O5 C20 C19 123.9(4) . . ?
C15 C20 C19 120.7(3) . . ?
O1 C22 H22A 110.1 . . ?
O1 C22 H22B 110.1 . . ?
O1 C22 C23 107.8(3) . . ?
H22A C22 H22B 108.5 . . ?
C23 C22 H22A 110.1 . . ?
C23 C22 H22B 110.1 . . ?
C18 C19 H19 119.4 . . ?
C20 C19 C18 121.1(4) . . ?
C20 C19 H19 119.4 . . ?
O3 C26 H26A 110.2 . . ?
O3 C26 H26B 110.2 . . ?
O3 C26 C27 107.5(4) . . ?
H26A C26 H26B 108.5 . . ?
C27 C26 H26A 110.2 . . ?
C27 C26 H26B 110.2 . . ?
O6 C32 H32A 110.2 . . ?
O6 C32 H32B 110.2 . . ?
O6 C32 C33 107.3(4) . . ?
H32A C32 H32B 108.5 . . ?
C33 C32 H32A 110.2 . . ?
C33 C32 H32B 110.2 . . ?
O4 C28 H28A 110.4 . . ?
O4 C28 H28B 110.4 . . ?
O4 C28 C29 106.8(4) . . ?
H28A C28 H28B 108.6 . . ?
C29 C28 H28A 110.4 . . ?
C29 C28 H28B 110.4 . . ?
C22 C23 H23A 109.5 . . ?
C22 C23 H23B 109.5 . . ?
C22 C23 H23C 109.5 . . ?
H23A C23 H23B 109.5 . . ?
H23A C23 H23C 109.5 . . ?
H23B C23 H23C 109.5 . . ?
C26 C27 H27A 109.5 . . ?
C26 C27 H27B 109.5 . . ?
C26 C27 H27C 109.5 . . ?
H27A C27 H27B 109.5 . . ?
H27A C27 H27C 109.5 . . ?
H27B C27 H27C 109.5 . . ?
C28 C29 H29A 109.5 . . ?
C28 C29 H29B 109.5 . . ?
C28 C29 H29C 109.5 . . ?
H29A C29 H29B 109.5 . . ?
H29A C29 H29C 109.5 . . ?
H29B C29 H29C 109.5 . . ?
O5 C30 H30A 110.3 . . ?
O5 C30 H30B 110.3 . . ?
O5 C30 C31 107.0(4) . . ?
H30A C30 H30B 108.6 . . ?
C31 C30 H30A 110.3 . . ?
C31 C30 H30B 110.3 . . ?
C30 C31 H31A 109.5 . . ?
C30 C31 H31B 109.5 . . ?
C30 C31 H31C 109.5 . . ?
H31A C31 H31B 109.5 . . ?
H31A C31 H31C 109.5 . . ?
H31B C31 H31C 109.5 . . ?
H25A C25 H25B 109.5 . . ?
H25A C25 H25C 109.5 . . ?
H25B C25 H25C 109.5 . . ?
C24 C25 H25A 109.5 . . ?
C24 C25 H25B 109.5 . . ?
C24 C25 H25C 109.5 . . ?
C32 C33 H33A 109.5 . . ?
C32 C33 H33B 109.5 . . ?
C32 C33 H33C 109.5 . . ?
H33A C33 H33B 109.5 . . ?
H33A C33 H33C 109.5 . . ?
H33B C33 H33C 109.5 . . ?
O2 C24 C25 108.0(5) . . ?
O2 C24 H24A 110.1 . . ?
O2 C24 H24B 110.1 . . ?
C25 C24 H24A 110.1 . . ?
C25 C24 H24B 110.1 . . ?
H24A C24 H24B 108.4 . . ?
C9AA C1AA H1AA 120.0 . . ?
C9AA C1AA C5AA 120.0 . . ?
C5AA C1AA H1AA 120.0 . . ?
C1AA C9AA H9AA 120.0 . . ?
C7AA C9AA C1AA 120.0 . . ?
C7AA C9AA H9AA 120.0 . . ?
C9AA C7AA H7AA 120.0 . . ?
C9AA C7AA N1 120.0 . . ?
N1 C7AA H7AA 120.0 . . ?
C6AA N1 C7AA 120.0 . . ?
N1 C6AA H6AA 120.0 . . ?
C5AA C6AA N1 120.0 . . ?
C5AA C6AA H6AA 120.0 . . ?
C1AA C5AA Cl1 119.1(7) . . ?
C6AA C5AA Cl1 120.9(7) . . ?
C6AA C5AA C1AA 120.0 . . ?
C8AA C0AA Cl2 120.0(8) . . ?
C8AA C0AA C4AA 120.0 . . ?
C4AA C0AA Cl2 120.0(8) . . ?
C0AA C8AA H8AA 120.0 . . ?
C0AA C8AA C3AA 120.0 . . ?
C3AA C8AA H8AA 120.0 . . ?
C8AA C3AA H3AA 120.0 . . ?
C2AA C3AA C8AA 120.0 . . ?
C2AA C3AA H3AA 120.0 . . ?
C3AA C2AA H2AA 120.0 . . ?
C3AA C2AA N2 120.0 . . ?
N2 C2AA H2AA 120.0 . . ?
C4AA N2 C2AA 120.0 . . ?
C0AA C4AA H4AA 120.0 . . ?
N2 C4AA C0AA 120.0 . . ?
N2 C4AA H4AA 120.0 . . ?

loop_
_geom_bond_atom_site_label_1
_geom_bond_atom_site_label_2
_geom_bond_distance
_geom_bond_site_symmetry_2
_geom_bond_publ_flag
O1 C1 1.374(4) . ?
O1 C22 1.427(4) . ?
O6 C17 1.382(4) . ?
O6 C32 1.425(5) . ?
O3 C13 1.378(4) . ?
O3 C26 1.425(5) . ?
O4 C10 1.383(4) . ?
O4 C28 1.424(5) . ?
O2 C4 1.384(4) . ?
O2 C24 1.380(6) . ?
O5 C20 1.382(4) . ?
O5 C30 1.398(6) . ?
C13 C12 1.380(5) . ?
C13 C8 1.393(5) . ?
C6 H6 0.9500 . ?
C6 C5 1.382(5) . ?
C6 C1 1.387(5) . ?
C5 C7 1.515(5) . ?
C5 C4 1.394(5) . ?
C1 C2 1.403(5) . ?
C17 C16 1.388(5) . ?
C17 C18 1.392(5) . ?
C11 C12 1.389(5) . ?
C11 C14 1.505(5) . ?
C11 C10 1.397(5) . ?
C12 H12 0.9500 . ?
C16 H16 0.9500 . ?
C16 C15 1.389(5) . ?
C15 C14 1.519(5) . ?
C15 C20 1.388(5) . ?
C18 C21 1.514(5) . ?
C18 C19 1.393(5) . ?
C14 H14A 0.9900 . ?
C14 H14B 0.9900 . ?
C21 H21A 0.9900 . ?
C21 H21B 0.9900 . ?
C21 C2 1.514(5) 2_655 ?
C9 H9 0.9500 . ?
C9 C8 1.391(5) . ?
C9 C10 1.379(5) . ?
C2 C3 1.394(5) . ?
C8 C7 1.511(5) . ?
C7 H7A 0.9900 . ?
C7 H7B 0.9900 . ?
C4 C3 1.386(5) . ?
C3 H3 0.9500 . ?
C20 C19 1.388(5) . ?
C22 H22A 0.9900 . ?
C22 H22B 0.9900 . ?
C22 C23 1.498(5) . ?
C19 H19 0.9500 . ?
C26 H26A 0.9900 . ?
C26 H26B 0.9900 . ?
C26 C27 1.506(6) . ?
C32 H32A 0.9900 . ?
C32 H32B 0.9900 . ?
C32 C33 1.488(6) . ?
C28 H28A 0.9900 . ?
C28 H28B 0.9900 . ?
C28 C29 1.511(6) . ?
C23 H23A 0.9800 . ?
C23 H23B 0.9800 . ?
C23 H23C 0.9800 . ?
C27 H27A 0.9800 . ?
C27 H27B 0.9800 . ?
C27 H27C 0.9800 . ?
C29 H29A 0.9800 . ?
C29 H29B 0.9800 . ?
C29 H29C 0.9800 . ?
C30 H30A 0.9900 . ?
C30 H30B 0.9900 . ?
C30 C31 1.516(7) . ?
C31 H31A 0.9800 . ?
C31 H31B 0.9800 . ?
C31 H31C 0.9800 . ?
C25 H25A 0.9800 . ?
C25 H25B 0.9800 . ?
C25 H25C 0.9800 . ?
C25 C24 1.509(7) . ?
C33 H33A 0.9800 . ?
C33 H33B 0.9800 . ?
C33 H33C 0.9800 . ?
C24 H24A 0.9900 . ?
C24 H24B 0.9900 . ?
Cl1 C5AA 1.742(16) . ?
Cl2 C0AA 1.709(17) . ?
C1AA H1AA 0.9500 . ?
C1AA C9AA 1.3900 . ?
C1AA C5AA 1.3900 . ?
C9AA H9AA 0.9500 . ?
C9AA C7AA 1.3900 . ?
C7AA H7AA 0.9500 . ?
C7AA N1 1.3900 . ?
N1 C6AA 1.3900 . ?
C6AA H6AA 0.9500 . ?
C6AA C5AA 1.3900 . ?
C0AA C8AA 1.3900 . ?
C0AA C4AA 1.3900 . ?
C8AA H8AA 0.9500 . ?
C8AA C3AA 1.3900 . ?
C3AA H3AA 0.9500 . ?
C3AA C2AA 1.3900 . ?
C2AA H2AA 0.9500 . ?
C2AA N2 1.3900 . ?
N2 C4AA 1.3900 . ?
C4AA H4AA 0.9500 . ?
